data_4325213
loop_
_publ_author_name
'Xinfang Liu'
'Minhak Oh'
'Myoung Soo Lah'

_publ_section_title
;
 Size- and Shape-Selective Isostructural Microporous Metal-Organic
 Frameworks with Different Effective Aperture Sizes
;
_journal_name_full 'Inorganic Chemistry'
_journal_page_first 5044
_journal_page_last 5053
_journal_paper_doi 10.1021/ic200328q
_journal_volume 50
_journal_year 2011
_chemical_formula_sum 'C15 H7 Cu N O4'
_chemical_formula_weight 328.76
_chemical_name_systematic
;
 ?
;
_space_group_IT_number 167
_symmetry_cell_setting trigonal
_symmetry_space_group_name_Hall '-R 3 2"c'
_symmetry_space_group_name_H-M 'R -3 c :H'
_atom_sites_solution_hydrogens geom
_atom_sites_solution_primary direct
_atom_sites_solution_secondary difmap
_audit_creation_method SHELXL-97
_cell_angle_alpha 90.00
_cell_angle_beta 90.00
_cell_angle_gamma 120.00
_cell_formula_units_Z 36
_cell_length_a 18.249(3)
_cell_length_b 18.249(3)
_cell_length_c 72.569(15)
_cell_measurement_reflns_used 146915
_cell_measurement_temperature 99(2)
_cell_measurement_theta_max 35.27
_cell_measurement_theta_min 2.36
_cell_volume 20930(7)
_computing_cell_refinement 'Bruker SAINT'
_computing_data_collection 'Bruker SMART'
_computing_data_reduction 'Bruker SAINT'
_computing_molecular_graphics ORTEP3
_computing_publication_material WinGX
_computing_structure_refinement 'Bruker SHELXTL'
_computing_structure_solution 'Bruker SHELXTL'
_diffrn_ambient_temperature 99(2)
_diffrn_measured_fraction_theta_full 0.998
_diffrn_measured_fraction_theta_max 0.998
_diffrn_measurement_device_type 'CCD area detector'
_diffrn_measurement_method 'phi scans'
_diffrn_radiation_monochromator 'Si(111) double crystal monochromator'
_diffrn_radiation_source 'bending magnet 6B MX beamline'
_diffrn_radiation_type synchrotron
_diffrn_radiation_wavelength 0.75000
_diffrn_reflns_av_R_equivalents 0.1105
_diffrn_reflns_av_sigmaI/netI 0.0504
_diffrn_reflns_limit_h_max 28
_diffrn_reflns_limit_h_min -28
_diffrn_reflns_limit_k_max 28
_diffrn_reflns_limit_k_min -28
_diffrn_reflns_limit_l_max 96
_diffrn_reflns_limit_l_min -111
_diffrn_reflns_number 68489
_diffrn_reflns_theta_full 35.27
_diffrn_reflns_theta_max 35.27
_diffrn_reflns_theta_min 2.36
_exptl_absorpt_coefficient_mu 0.947
_exptl_absorpt_correction_T_max 0.9542
_exptl_absorpt_correction_T_min 0.7642
_exptl_absorpt_correction_type multi-scan
_exptl_absorpt_process_details 'HKL2000 Scalepack'
_exptl_crystal_colour blue
_exptl_crystal_density_diffrn 0.939
_exptl_crystal_description 'hexagonal plate'
_exptl_crystal_F_000 5940
_exptl_crystal_size_max 0.30
_exptl_crystal_size_mid 0.23
_exptl_crystal_size_min 0.05
_platon_squeeze_details
;
;
_refine_diff_density_max 3.246
_refine_diff_density_min -1.885
_refine_diff_density_rms 0.134
_refine_ls_extinction_coef 0.00056(7)
_refine_ls_extinction_expression Fc^*^=kFc[1+0.001xFc^2^\l^3^/sin(2\q)]^-1/4^
_refine_ls_extinction_method SHELXL
_refine_ls_goodness_of_fit_ref 1.053
_refine_ls_hydrogen_treatment constr
_refine_ls_matrix_type full
_refine_ls_number_parameters 191
_refine_ls_number_reflns 8898
_refine_ls_number_restraints 0
_refine_ls_restrained_S_all 1.053
_refine_ls_R_factor_all 0.0875
_refine_ls_R_factor_gt 0.0730
_refine_ls_shift/su_max 0.004
_refine_ls_shift/su_mean 0.000
_refine_ls_structure_factor_coef Fsqd
_refine_ls_weighting_details 'calc w=1/[\s^2^(Fo^2^)+(0.1038P)^2^+99.2193P] where P=(Fo^2^+2Fc^2^)/3'
_refine_ls_weighting_scheme calc
_refine_ls_wR_factor_gt 0.1922
_refine_ls_wR_factor_ref 0.2013
_reflns_number_gt 7242
_reflns_number_total 8898
_reflns_threshold_expression >2sigma(I)
_cod_data_source_file ic200328q_si_002_1.cif
_cod_data_source_block 1
_cod_depositor_comments
;
The following automatic conversions were performed:

'_exptl_absorpt_correction_type' value 'multi-scans' was replaced
with the value 'multi-scan' as specified in the replacement file
'src/cod-tools/trunk/data/replacement-values/replacement_values.lst'.

Automatic conversion script
Id: cif_fix_values 5376 2017-05-30 11:51:03Z andrius 
;
_cod_original_cell_volume 20928(6)
_cod_original_sg_symbol_H-M 'R -3 c'
_cod_database_code 4325213

loop_
_symmetry_equiv_pos_as_xyz
'x, y, z'
'-y, x-y, z'
'-x+y, -x, z'
'y, x, -z+1/2'
'x-y, -y, -z+1/2'
'-x, -x+y, -z+1/2'
'x+2/3, y+1/3, z+1/3'
'-y+2/3, x-y+1/3, z+1/3'
'-x+y+2/3, -x+1/3, z+1/3'
'y+2/3, x+1/3, -z+5/6'
'x-y+2/3, -y+1/3, -z+5/6'
'-x+2/3, -x+y+1/3, -z+5/6'
'x+1/3, y+2/3, z+2/3'
'-y+1/3, x-y+2/3, z+2/3'
'-x+y+1/3, -x+2/3, z+2/3'
'y+1/3, x+2/3, -z+7/6'
'x-y+1/3, -y+2/3, -z+7/6'
'-x+1/3, -x+y+2/3, -z+7/6'
'-x, -y, -z'
'y, -x+y, -z'
'x-y, x, -z'
'-y, -x, z-1/2'
'-x+y, y, z-1/2'
'x, x-y, z-1/2'
'-x+2/3, -y+1/3, -z+1/3'
'y+2/3, -x+y+1/3, -z+1/3'
'x-y+2/3, x+1/3, -z+1/3'
'-y+2/3, -x+1/3, z-1/6'
'-x+y+2/3, y+1/3, z-1/6'
'x+2/3, x-y+1/3, z-1/6'
'-x+1/3, -y+2/3, -z+2/3'
'y+1/3, -x+y+2/3, -z+2/3'
'x-y+1/3, x+2/3, -z+2/3'
'-y+1/3, -x+2/3, z+1/6'
'-x+y+1/3, y+2/3, z+1/6'
'x+1/3, x-y+2/3, z+1/6'

loop_
_atom_site_label
_atom_site_type_symbol
_atom_site_fract_x
_atom_site_fract_y
_atom_site_fract_z
_atom_site_U_iso_or_equiv
_atom_site_adp_type
_atom_site_occupancy
_atom_site_symmetry_multiplicity
_atom_site_calc_flag
_atom_site_refinement_flags
Cu1 Cu 0.792188(19) 1.177395(19) 0.931121(4) 0.02029(11) Uani 1 1 d .
O1 O 0.68755(13) 1.13388(14) 0.91743(3) 0.0318(4) Uani 1 1 d .
O2 O 0.72830(13) 1.08984(14) 0.89261(3) 0.0312(4) Uani 1 1 d .
O3 O 0.44087(13) 1.15990(15) 0.91604(3) 0.0340(4) Uani 1 1 d .
O4 O 0.35370(12) 1.11606(15) 0.89163(3) 0.0329(4) Uani 1 1 d .
N1 N 0.40690(16) 0.86967(13) 0.78883(3) 0.0292(4) Uani 1 1 d .
C1 C 0.43688(17) 0.90590(16) 0.80504(4) 0.0266(5) Uani 1 1 d .
H1 H 0.4887 0.9582 0.8053 0.032 Uiso 1 1 calc R
C2 C 0.3327(2) 0.79529(18) 0.78853(4) 0.0352(6) Uani 1 1 d .
H2 H 0.3103 0.7696 0.7769 0.042 Uiso 1 1 calc R
C3 C 0.2883(2) 0.7552(2) 0.80430(5) 0.0503(9) Uani 1 1 d .
H3 H 0.2370 0.7026 0.8036 0.060 Uiso 1 1 calc R
C4 C 0.3204(2) 0.7936(2) 0.82120(5) 0.0493(9) Uani 1 1 d .
H4 H 0.2913 0.7676 0.8323 0.059 Uiso 1 1 calc R
C5 C 0.3959(2) 0.87086(18) 0.82169(4) 0.0330(5) Uani 1 1 d .
C6 C 0.4311(2) 0.9162(2) 0.83859(4) 0.0383(6) Uani 1 1 d .
C7 C 0.4602(2) 0.9584(2) 0.85228(4) 0.0370(6) Uani 1 1 d .
C8 C 0.48955(19) 1.0094(2) 0.86854(4) 0.0324(5) Uani 1 1 d .
C9 C 0.56690(19) 1.0291(2) 0.87666(4) 0.0330(6) Uani 1 1 d .
H9 H 0.6011 1.0090 0.8713 0.040 Uiso 1 1 calc R
C10 C 0.59354(17) 1.07798(17) 0.89252(4) 0.0271(5) Uani 1 1 d .
C11 C 0.54359(16) 1.10797(17) 0.90035(4) 0.0269(5) Uani 1 1 d .
H11 H 0.5614 1.1406 0.9113 0.032 Uiso 1 1 calc R
C12 C 0.46754(16) 1.08997(17) 0.89203(4) 0.0275(5) Uani 1 1 d .
C13 C 0.44079(18) 1.0412(2) 0.87616(4) 0.0322(5) Uani 1 1 d .
H13 H 0.3892 1.0294 0.8704 0.039 Uiso 1 1 calc R
C14 C 0.67551(17) 1.10152(17) 0.90151(3) 0.0255(4) Uani 1 1 d .
C15 C 0.41678(16) 1.12522(17) 0.90053(4) 0.0276(5) Uani 1 1 d .

loop_
_atom_site_aniso_label
_atom_site_aniso_U_11
_atom_site_aniso_U_22
_atom_site_aniso_U_33
_atom_site_aniso_U_23
_atom_site_aniso_U_13
_atom_site_aniso_U_12
Cu1 0.02364(16) 0.02401(16) 0.02167(15) -0.00044(9) 0.00011(9) 0.01824(12)
O1 0.0301(9) 0.0469(12) 0.0269(8) -0.0096(8) -0.0057(7) 0.0257(9)
O2 0.0290(9) 0.0432(11) 0.0309(9) -0.0113(8) -0.0056(7) 0.0253(9)
O3 0.0250(9) 0.0508(12) 0.0321(9) -0.0155(8) -0.0067(7) 0.0234(9)
O4 0.0246(9) 0.0464(12) 0.0325(9) -0.0110(8) -0.0059(7) 0.0212(9)
N1 0.0392(12) 0.0164(8) 0.0258(9) 0.0011(7) -0.0007(8) 0.0093(8)
C1 0.0283(11) 0.0197(10) 0.0271(11) -0.0022(8) -0.0030(9) 0.0084(9)
C2 0.0376(14) 0.0253(12) 0.0313(12) -0.0004(10) -0.0019(11) 0.0072(11)
C3 0.0477(19) 0.0340(15) 0.0376(15) 0.0030(12) 0.0023(14) -0.0033(14)
C4 0.0467(19) 0.0422(17) 0.0344(15) 0.0039(13) 0.0068(13) 0.0038(15)
C5 0.0367(14) 0.0304(13) 0.0295(12) -0.0020(10) -0.0009(10) 0.0149(11)
C6 0.0469(17) 0.0376(15) 0.0315(13) -0.0051(11) -0.0021(12) 0.0219(14)
C7 0.0402(15) 0.0435(16) 0.0317(13) -0.0097(11) -0.0058(11) 0.0243(14)
C8 0.0354(14) 0.0397(15) 0.0270(11) -0.0089(10) -0.0050(10) 0.0225(12)
C9 0.0370(14) 0.0435(15) 0.0263(11) -0.0073(10) -0.0032(10) 0.0259(13)
C10 0.0271(11) 0.0310(12) 0.0290(11) -0.0051(9) -0.0043(9) 0.0187(10)
C11 0.0236(11) 0.0296(12) 0.0278(11) -0.0058(9) -0.0031(8) 0.0136(9)
C12 0.0206(10) 0.0314(12) 0.0282(11) -0.0066(9) -0.0031(8) 0.0113(9)
C13 0.0297(12) 0.0404(15) 0.0288(11) -0.0079(10) -0.0060(9) 0.0194(11)
C14 0.0278(11) 0.0297(11) 0.0245(10) -0.0025(8) -0.0024(8) 0.0186(10)
C15 0.0224(11) 0.0294(12) 0.0285(11) -0.0032(9) 0.0002(8) 0.0111(9)

loop_
_atom_type_symbol
_atom_type_description
_atom_type_scat_dispersion_real
_atom_type_scat_dispersion_imag
_atom_type_scat_source
C C 0.0033 0.0016 'International Tables Vol C Tables 4.2.6.8 and 6.1.1.4'
H H 0.0000 0.0000 'International Tables Vol C Tables 4.2.6.8 and 6.1.1.4'
N N 0.0061 0.0033 'International Tables Vol C Tables 4.2.6.8 and 6.1.1.4'
O O 0.0106 0.0060 'International Tables Vol C Tables 4.2.6.8 and 6.1.1.4'
Cu Cu 0.3201 1.2651 'International Tables Vol C Tables 4.2.6.8 and 6.1.1.4'

loop_
_geom_angle_atom_site_label_1
_geom_angle_atom_site_label_2
_geom_angle_atom_site_label_3
_geom_angle
_geom_angle_site_symmetry_1
_geom_angle_site_symmetry_3
O1 Cu1 O4 171.54(8) . 11_676
O1 Cu1 O3 88.97(10) . 2_775
O4 Cu1 O3 88.94(11) 11_676 2_775
O1 Cu1 O2 90.70(10) . 10_456
O4 Cu1 O2 89.05(10) 11_676 10_456
O3 Cu1 O2 163.99(8) 2_775 10_456
O1 Cu1 N1 93.35(9) . 36_565
O4 Cu1 N1 95.11(9) 11_676 36_565
O3 Cu1 N1 105.81(9) 2_775 36_565
O2 Cu1 N1 90.19(8) 10_456 36_565
O1 Cu1 Cu1 84.43(6) . 10_456
O4 Cu1 Cu1 87.14(6) 11_676 10_456
O3 Cu1 Cu1 80.64(6) 2_775 10_456
O2 Cu1 Cu1 83.40(5) 10_456 10_456
N1 Cu1 Cu1 173.18(7) 36_565 10_456
C14 O1 Cu1 124.43(17) . .
C14 O2 Cu1 122.49(17) . 10_456
C15 O3 Cu1 126.32(18) . 3_575
C15 O4 Cu1 119.49(18) . 11_576
C1 N1 C2 118.0(2) . .
C1 N1 Cu1 117.27(17) . 30_465
C2 N1 Cu1 122.35(19) . 30_465
N1 C1 C5 123.1(2) . .
N1 C2 C3 123.0(3) . .
C2 C3 C4 118.5(3) . .
C3 C4 C5 119.1(3) . .
C4 C5 C1 118.2(3) . .
C4 C5 C6 122.3(3) . .
C1 C5 C6 119.4(3) . .
C7 C6 C5 175.7(4) . .
C6 C7 C8 175.9(4) . .
C13 C8 C9 119.8(3) . .
C13 C8 C7 119.2(3) . .
C9 C8 C7 121.0(3) . .
C10 C9 C8 119.9(3) . .
C9 C10 C11 120.1(2) . .
C9 C10 C14 122.0(2) . .
C11 C10 C14 117.9(2) . .
C12 C11 C10 119.9(2) . .
C13 C12 C11 120.0(2) . .
C13 C12 C15 121.5(2) . .
C11 C12 C15 118.5(2) . .
C12 C13 C8 120.2(3) . .
O2 C14 O1 125.2(2) . .
O2 C14 C10 118.0(2) . .
O1 C14 C10 116.8(2) . .
O4 C15 O3 126.4(3) . .
O4 C15 C12 117.0(2) . .
O3 C15 C12 116.6(2) . .

loop_
_geom_bond_atom_site_label_1
_geom_bond_atom_site_label_2
_geom_bond_distance
_geom_bond_site_symmetry_2
Cu1 O1 1.936(2) .
Cu1 O4 1.954(2) 11_676
Cu1 O3 1.970(2) 2_775
Cu1 O2 1.999(2) 10_456
Cu1 N1 2.172(2) 36_565
Cu1 Cu1 2.6624(6) 10_456
O1 C14 1.265(3) .
O2 C14 1.264(3) .
O2 Cu1 1.999(2) 10_456
O3 C15 1.258(3) .
O3 Cu1 1.970(2) 3_575
O4 C15 1.256(3) .
O4 Cu1 1.954(2) 11_576
N1 C1 1.326(3) .
N1 C2 1.356(4) .
N1 Cu1 2.172(2) 30_465
C1 C5 1.397(4) .
C2 C3 1.381(4) .
C3 C4 1.389(5) .
C4 C5 1.394(5) .
C5 C6 1.438(4) .
C6 C7 1.206(4) .
C7 C8 1.430(4) .
C8 C13 1.397(4) .
C8 C9 1.401(4) .
C9 C10 1.387(4) .
C10 C11 1.397(4) .
C10 C14 1.485(4) .
C11 C12 1.394(3) .
C12 C13 1.387(4) .
C12 C15 1.499(4) .

loop_
_platon_squeeze_void_nr
_platon_squeeze_void_average_x
_platon_squeeze_void_average_y
_platon_squeeze_void_average_z
_platon_squeeze_void_volume
_platon_squeeze_void_count_electrons
1 -0.056 -0.025 0.000 11450.1 1409.4
